data_7128202
loop_
_publ_author_name
'Li, Yibao'
'Du, Ye'
'Huang, Chao-Ran'
'Peng, Hang'
'Zeng, Yu-Ling'
'Liu, Jun-Chao'
'Liao, Wei-Qiang'

_publ_section_title
;
 Homochiral anionic modification toward the chemical design of organic
 enantiomeric ferroelectrics.
;
_journal_issue 42
_journal_name_full 'Chemical communications (Cambridge, England)'
_journal_page_first 5171
_journal_page_last 5174
_journal_paper_doi 10.1039/d1cc01675j
_journal_volume 57
_journal_year 2021
_chemical_absolute_configuration L
_chemical_formula_moiety 'C10 H15 O4 S, C7 H14 N'
_chemical_formula_sum 'C17 H29 N O4 S'
_chemical_formula_weight 343.47
_space_group_crystal_system monoclinic
_space_group_IT_number 4
_space_group_name_Hall 'P 2yb'
_space_group_name_H-M_alt 'P 1 21 1'
_atom_sites_solution_hydrogens geom
_audit_creation_method SHELXL-2014/7
_audit_update_record
;
2021-03-23 deposited with the CCDC.	2021-04-19 downloaded from the CCDC.
;
_cell_angle_alpha 90
_cell_angle_beta 109.796(5)
_cell_angle_gamma 90
_cell_formula_units_Z 4
_cell_length_a 13.9958(6)
_cell_length_b 7.4192(3)
_cell_length_c 18.5276(8)
_cell_measurement_reflns_used 7540
_cell_measurement_temperature 293(2)
_cell_measurement_theta_max 30.7220
_cell_measurement_theta_min 2.9020
_cell_volume 1810.17(14)
_computing_cell_refinement 'CrysAlisPro 1.171.39.46 (Rigaku OD, 2018)'
_computing_data_collection 'CrysAlisPro 1.171.39.46 (Rigaku OD, 2018)'
_computing_data_reduction 'CrysAlisPro 1.171.39.46 (Rigaku OD, 2018)'
_computing_molecular_graphics 'DIAMOND (Brandenburg & Putz, 2005)'
_computing_publication_material 'SHELXL-2014/7 (Sheldrick, 2014)'
_computing_structure_refinement 'SHELXL-2014/7 (Sheldrick, 2014)'
_computing_structure_solution 'SHELXL-2014/7 (Sheldrick, 2014)'
_diffrn_ambient_temperature 293(2)
_diffrn_measured_fraction_theta_full 0.998
_diffrn_measured_fraction_theta_max 0.998
_diffrn_measurement_device_type 'XtaLAB Synergy R, DW system, HyPix'
_diffrn_measurement_method 'four-circle diffractometer'
_diffrn_radiation_type MoK\a
_diffrn_radiation_wavelength 0.71073
_diffrn_reflns_av_R_equivalents 0.0213
_diffrn_reflns_av_unetI/netI 0.0309
_diffrn_reflns_Laue_measured_fraction_full 0.998
_diffrn_reflns_Laue_measured_fraction_max 0.998
_diffrn_reflns_limit_h_max 17
_diffrn_reflns_limit_h_min -13
_diffrn_reflns_limit_k_max 8
_diffrn_reflns_limit_k_min -9
_diffrn_reflns_limit_l_max 21
_diffrn_reflns_limit_l_min -23
_diffrn_reflns_number 16024
_diffrn_reflns_point_group_measured_fraction_full 0.942
_diffrn_reflns_point_group_measured_fraction_max 0.925
_diffrn_reflns_theta_full 25.242
_diffrn_reflns_theta_max 26.996
_diffrn_reflns_theta_min 2.913
_diffrn_source 'Rotating-anode X-ray tube'
_exptl_absorpt_coefficient_mu 0.198
_exptl_absorpt_correction_T_max 0.978
_exptl_absorpt_correction_T_min 0.977
_exptl_absorpt_correction_type multi-scan
_exptl_absorpt_process_details 'CrysAlisPro 1.171.39.46 (Rigaku OD, 2018)'
_exptl_crystal_colour colourless
_exptl_crystal_density_diffrn 1.260
_exptl_crystal_description prism
_exptl_crystal_F_000 744
_exptl_crystal_size_max 0.120
_exptl_crystal_size_mid 0.110
_exptl_crystal_size_min 0.110
_refine_diff_density_max 0.383
_refine_diff_density_min -0.277
_refine_diff_density_rms 0.048
_refine_ls_abs_structure_details
;
 Flack x determined using 2089 quotients [(I+)-(I-)]/[(I+)+(I-)]
 (Parsons, Flack and Wagner, Acta Cryst. B69 (2013) 249-259).
;
_refine_ls_abs_structure_Flack 0.01(4)
_refine_ls_extinction_method none
_refine_ls_goodness_of_fit_ref 1.080
_refine_ls_hydrogen_treatment constr
_refine_ls_matrix_type full
_refine_ls_number_parameters 419
_refine_ls_number_reflns 7908
_refine_ls_number_restraints 1
_refine_ls_restrained_S_all 1.080
_refine_ls_R_factor_all 0.0712
_refine_ls_R_factor_gt 0.0545
_refine_ls_shift/su_max 0.000
_refine_ls_shift/su_mean 0.000
_refine_ls_structure_factor_coef Fsqd
_refine_ls_weighting_details 'w=1/[\s^2^(Fo^2^)+(0.1236P)^2^] where P=(Fo^2^+2Fc^2^)/3'
_refine_ls_weighting_scheme calc
_refine_ls_wR_factor_gt 0.1673
_refine_ls_wR_factor_ref 0.1799
_reflns_Friedel_coverage 0.718
_reflns_Friedel_fraction_full 0.877
_reflns_Friedel_fraction_max 0.840
_reflns_number_gt 5679
_reflns_number_total 7908
_reflns_threshold_expression 'I > 2\s(I)'
_cod_data_source_file d1cc01675j2.cif
_cod_data_source_block P21
_cod_depositor_comments 'Adding full bibliography for 7128202--7128205.cif.'
_cod_original_sg_symbol_H-M 'P 21'
_cod_database_code 7128202
_shelx_shelxl_version_number 2014/7
_shelx_space_group_comment
;
The symmetry employed for this shelxl refinement is uniquely defined
by the following loop, which should always be used as a source of
symmetry information in preference to the above space-group names.
They are only intended as comments.
;
_shelx_estimated_absorpt_t_min 0.977
_shelx_estimated_absorpt_t_max 0.979

loop_
_space_group_symop_operation_xyz
'x, y, z'
'-x, y+1/2, -z'

loop_
_atom_site_label
_atom_site_type_symbol
_atom_site_fract_x
_atom_site_fract_y
_atom_site_fract_z
_atom_site_U_iso_or_equiv
_atom_site_adp_type
_atom_site_occupancy
_atom_site_site_symmetry_order
_atom_site_calc_flag
_atom_site_refinement_flags_posn
_atom_site_refinement_flags_adp
_atom_site_refinement_flags_occupancy
_atom_site_disorder_assembly
_atom_site_disorder_group
S1 S 0.59636(7) 0.61536(14) 0.31945(5) 0.0563(3) Uani 1 1 d . . . . .
S2 S 1.09777(7) 0.58298(13) 0.32430(5) 0.0509(3) Uani 1 1 d . . . . .
O1 O 0.5712(3) 0.4408(6) 0.3386(2) 0.0877(12) Uani 1 1 d . . . . .
O2 O 0.6147(2) 0.7505(5) 0.38042(17) 0.0696(10) Uani 1 1 d . . . . .
O3 O 0.6817(2) 0.6171(6) 0.2916(2) 0.0805(11) Uani 1 1 d . . . . .
O4 O 1.1109(2) 0.4489(5) 0.38467(16) 0.0622(8) Uani 1 1 d . . . . .
O5 O 1.1863(2) 0.5891(5) 0.30079(19) 0.0676(8) Uani 1 1 d . . . . .
O6 O 1.0668(3) 0.7556(5) 0.3434(2) 0.0847(12) Uani 1 1 d . . . . .
O7 O 0.3193(5) 0.8490(8) 0.1340(3) 0.151(3) Uani 1 1 d . . . . .
O8 O 0.8459(4) 0.3202(6) 0.1249(3) 0.1099(17) Uani 1 1 d . . . . .
N1 N 0.7658(2) -0.0150(5) 0.38501(17) 0.0460(7) Uani 1 1 d . . . . .
H1 H 0.7152 -0.1090 0.3814 0.055 Uiso 1 1 calc R U . . .
N2 N 0.2662(2) 0.2191(5) 0.38911(17) 0.0464(8) Uani 1 1 d . . . . .
H2 H 0.2162 0.3134 0.3866 0.056 Uiso 1 1 calc R U . . .
C1 C 0.8685(3) -0.0965(7) 0.4153(3) 0.0659(13) Uani 1 1 d . . . . .
H1A H 0.8762 -0.1874 0.3800 0.079 Uiso 1 1 calc R U . . .
H1B H 0.8782 -0.1537 0.4644 0.079 Uiso 1 1 calc R U . . .
C2 C 0.9473(3) 0.0534(7) 0.4249(3) 0.0751(15) Uani 1 1 d . . . . .
H2A H 0.9877 0.0666 0.4786 0.090 Uiso 1 1 calc R U . . .
H2B H 0.9924 0.0222 0.3970 0.090 Uiso 1 1 calc R U . . .
C3 C 0.8946(3) 0.2263(7) 0.3950(3) 0.0575(11) Uani 1 1 d . . . . .
H3 H 0.9451 0.3206 0.3987 0.069 Uiso 1 1 calc R U . . .
C4 C 0.8256(4) 0.2063(8) 0.3117(3) 0.0696(13) Uani 1 1 d . . . . .
H4A H 0.7934 0.3207 0.2926 0.083 Uiso 1 1 calc R U . . .
H4B H 0.8654 0.1701 0.2802 0.083 Uiso 1 1 calc R U . . .
C5 C 0.7455(3) 0.0655(8) 0.3071(2) 0.0616(11) Uani 1 1 d . . . . .
H5A H 0.6787 0.1205 0.2893 0.074 Uiso 1 1 calc R U . . .
H5B H 0.7473 -0.0278 0.2709 0.074 Uiso 1 1 calc R U . . .
C6 C 0.7549(3) 0.1292(7) 0.4382(2) 0.0565(11) Uani 1 1 d . . . . .
H6A H 0.7678 0.0791 0.4890 0.068 Uiso 1 1 calc R U . . .
H6B H 0.6861 0.1760 0.4199 0.068 Uiso 1 1 calc R U . . .
C7 C 0.8291(3) 0.2799(7) 0.4422(3) 0.0600(11) Uani 1 1 d . . . . .
H7A H 0.8715 0.3007 0.4951 0.072 Uiso 1 1 calc R U . . .
H7B H 0.7927 0.3903 0.4221 0.072 Uiso 1 1 calc R U . . .
C8 C 0.2538(3) 0.0711(7) 0.4396(3) 0.0616(11) Uani 1 1 d . . . . .
H8A H 0.1858 0.0216 0.4190 0.074 Uiso 1 1 calc R U . . .
H8B H 0.2635 0.1176 0.4905 0.074 Uiso 1 1 calc R U . . .
C9 C 0.3307(3) -0.0739(6) 0.4439(3) 0.0605(11) Uani 1 1 d . . . . .
H9A H 0.2961 -0.1866 0.4252 0.073 Uiso 1 1 calc R U . . .
H9B H 0.3736 -0.0913 0.4969 0.073 Uiso 1 1 calc R U . . .
C10 C 0.3955(4) -0.0227(7) 0.3966(3) 0.0601(11) Uani 1 1 d . . . . .
H10 H 0.4461 -0.1165 0.3997 0.072 Uiso 1 1 calc R U . . .
C11 C 0.3264(4) 0.0039(7) 0.3136(3) 0.0707(13) Uani 1 1 d . . . . .
H11A H 0.3665 0.0399 0.2825 0.085 Uiso 1 1 calc R U . . .
H11B H 0.2926 -0.1087 0.2934 0.085 Uiso 1 1 calc R U . . .
C12 C 0.2477(3) 0.1477(7) 0.3099(2) 0.0629(12) Uani 1 1 d . . . . .
H12A H 0.2528 0.2447 0.2763 0.075 Uiso 1 1 calc R U . . .
H12B H 0.1801 0.0967 0.2895 0.075 Uiso 1 1 calc R U . . .
C13 C 0.3698(3) 0.2980(6) 0.4212(3) 0.0612(12) Uani 1 1 d . . . . .
H13A H 0.3793 0.3495 0.4712 0.073 Uiso 1 1 calc R U . . .
H13B H 0.3774 0.3938 0.3879 0.073 Uiso 1 1 calc R U . . .
C14 C 0.4481(3) 0.1569(7) 0.4282(3) 0.0698(14) Uani 1 1 d . . . . .
H14A H 0.4899 0.1425 0.4816 0.084 Uiso 1 1 calc R U . . .
H14B H 0.4917 0.1929 0.3997 0.084 Uiso 1 1 calc R U . . .
C15 C 0.4930(3) 0.7057(7) 0.2440(2) 0.0632(12) Uani 1 1 d . . . . .
H15A H 0.4448 0.7513 0.2669 0.076 Uiso 1 1 calc R U . . .
H15B H 0.5186 0.8093 0.2243 0.076 Uiso 1 1 calc R U . . .
C16 C 0.4336(3) 0.5939(6) 0.1758(2) 0.0529(9) Uani 1 1 d . . . . .
C17 C 0.4769(4) 0.4974(8) 0.1200(3) 0.0756(14) Uani 1 1 d . . . . .
C18 C 0.5487(5) 0.3404(12) 0.1536(4) 0.125(3) Uani 1 1 d . . . . .
H18A H 0.6158 0.3860 0.1797 0.187 Uiso 1 1 calc R U . . .
H18B H 0.5502 0.2611 0.1131 0.187 Uiso 1 1 calc R U . . .
H18C H 0.5253 0.2755 0.1893 0.187 Uiso 1 1 calc R U . . .
C19 C 0.5296(6) 0.6338(15) 0.0840(4) 0.135(4) Uani 1 1 d . . . . .
H19A H 0.5358 0.5840 0.0380 0.203 Uiso 1 1 calc R U . . .
H19B H 0.5959 0.6605 0.1197 0.203 Uiso 1 1 calc R U . . .
H19C H 0.4901 0.7425 0.0719 0.203 Uiso 1 1 calc R U . . .
C20 C 0.3743(4) 0.4344(8) 0.0658(3) 0.0791(15) Uani 1 1 d . . . . .
H20 H 0.3766 0.3645 0.0215 0.095 Uiso 1 1 calc R U . . .
C21 C 0.3303(6) 0.3316(10) 0.1210(4) 0.109(2) Uani 1 1 d . . . . .
H21A H 0.2566 0.3297 0.1011 0.131 Uiso 1 1 calc R U . . .
H21B H 0.3554 0.2088 0.1294 0.131 Uiso 1 1 calc R U . . .
C22 C 0.3688(4) 0.4406(9) 0.1934(3) 0.0803(15) Uani 1 1 d . . . . .
H22A H 0.4100 0.3667 0.2357 0.096 Uiso 1 1 calc R U . . .
H22B H 0.3128 0.4903 0.2066 0.096 Uiso 1 1 calc R U . . .
C23 C 0.3491(5) 0.7071(8) 0.1191(3) 0.0817(17) Uani 1 1 d . . . . .
C24 C 0.3108(5) 0.6035(9) 0.0462(3) 0.0929(19) Uani 1 1 d . . . . .
H24A H 0.3219 0.6683 0.0043 0.111 Uiso 1 1 calc R U . . .
H24B H 0.2390 0.5764 0.0327 0.111 Uiso 1 1 calc R U . . .
C25 C 0.9956(3) 0.4937(6) 0.2453(2) 0.0495(9) Uani 1 1 d . . . . .
H25A H 1.0079 0.3654 0.2434 0.059 Uiso 1 1 calc R U . . .
H25B H 0.9343 0.5063 0.2583 0.059 Uiso 1 1 calc R U . . .
C26 C 0.9715(3) 0.5645(6) 0.1652(2) 0.0528(9) Uani 1 1 d . . . . .
C27 C 0.9369(3) 0.7592(6) 0.1414(2) 0.0578(10) Uani 1 1 d . . . . .
C28 C 1.0195(4) 0.9012(7) 0.1716(3) 0.0806(15) Uani 1 1 d . . . . .
H28A H 1.0838 0.8512 0.1743 0.121 Uiso 1 1 calc R U . . .
H28B H 1.0223 0.9387 0.2219 0.121 Uiso 1 1 calc R U . . .
H28C H 1.0044 1.0032 0.1378 0.121 Uiso 1 1 calc R U . . .
C29 C 0.8447(4) 0.8133(8) 0.1630(4) 0.0815(15) Uani 1 1 d . . . . .
H29A H 0.8150 0.9207 0.1356 0.122 Uiso 1 1 calc R U . . .
H29B H 0.8656 0.8356 0.2171 0.122 Uiso 1 1 calc R U . . .
H29C H 0.7956 0.7177 0.1497 0.122 Uiso 1 1 calc R U . . .
C30 C 0.9138(4) 0.7272(7) 0.0555(3) 0.0692(12) Uani 1 1 d . . . . .
H30 H 0.8897 0.8337 0.0232 0.083 Uiso 1 1 calc R U . . .
C31 C 0.8370(4) 0.5689(9) 0.0388(3) 0.0877(17) Uani 1 1 d . . . . .
H31A H 0.7686 0.6115 0.0307 0.105 Uiso 1 1 calc R U . . .
H31B H 0.8375 0.4999 -0.0055 0.105 Uiso 1 1 calc R U . . .
C32 C 0.8772(4) 0.4602(7) 0.1113(3) 0.0715(14) Uani 1 1 d . . . . .
C33 C 1.0518(4) 0.5323(7) 0.1259(3) 0.0678(12) Uani 1 1 d . . . . .
H33A H 1.1185 0.5724 0.1585 0.081 Uiso 1 1 calc R U . . .
H33B H 1.0554 0.4058 0.1140 0.081 Uiso 1 1 calc R U . . .
C34 C 1.0131(4) 0.6465(9) 0.0521(3) 0.0808(15) Uani 1 1 d . . . . .
H34A H 1.0613 0.7403 0.0520 0.097 Uiso 1 1 calc R U . . .
H34B H 1.0008 0.5720 0.0068 0.097 Uiso 1 1 calc R U . . .

loop_
_atom_site_aniso_label
_atom_site_aniso_U_11
_atom_site_aniso_U_22
_atom_site_aniso_U_33
_atom_site_aniso_U_23
_atom_site_aniso_U_13
_atom_site_aniso_U_12
S1 0.0550(6) 0.0543(7) 0.0458(5) 0.0005(4) -0.0010(4) -0.0039(5)
S2 0.0444(5) 0.0534(7) 0.0470(5) -0.0048(4) 0.0051(4) 0.0035(4)
O1 0.093(2) 0.078(3) 0.065(2) 0.021(2) -0.0085(18) -0.017(2)
O2 0.0654(19) 0.087(3) 0.0482(15) -0.0129(17) 0.0084(14) -0.0201(18)
O3 0.0549(18) 0.093(3) 0.089(2) -0.015(2) 0.0182(16) -0.006(2)
O4 0.0521(16) 0.083(2) 0.0441(14) 0.0084(16) 0.0070(12) 0.0116(16)
O5 0.0465(15) 0.075(2) 0.0769(19) 0.0043(18) 0.0153(13) -0.0071(17)
O6 0.089(2) 0.074(3) 0.075(2) -0.027(2) 0.0061(19) 0.022(2)
O7 0.183(5) 0.110(4) 0.096(3) -0.015(3) -0.035(3) 0.076(4)
O8 0.134(4) 0.067(3) 0.087(3) 0.008(2) -0.017(3) -0.043(2)
N1 0.0413(16) 0.051(2) 0.0437(15) 0.0001(14) 0.0119(13) -0.0035(14)
N2 0.0410(16) 0.052(2) 0.0430(15) 0.0005(14) 0.0106(13) 0.0006(14)
C1 0.051(2) 0.054(3) 0.090(4) 0.003(2) 0.020(2) 0.008(2)
C2 0.039(2) 0.072(4) 0.112(4) -0.008(3) 0.022(2) 0.003(2)
C3 0.048(2) 0.056(3) 0.073(3) -0.008(2) 0.026(2) -0.013(2)
C4 0.093(3) 0.064(3) 0.060(3) -0.005(2) 0.038(2) -0.018(3)
C5 0.067(3) 0.073(3) 0.0408(19) -0.001(2) 0.0134(18) -0.006(2)
C6 0.046(2) 0.072(3) 0.052(2) -0.005(2) 0.0178(16) 0.004(2)
C7 0.059(3) 0.059(3) 0.059(2) -0.013(2) 0.016(2) 0.002(2)
C8 0.053(2) 0.072(3) 0.064(2) 0.015(2) 0.0261(19) -0.003(2)
C9 0.067(3) 0.052(3) 0.058(2) 0.013(2) 0.015(2) -0.007(2)
C10 0.059(3) 0.053(3) 0.069(3) 0.001(2) 0.024(2) 0.007(2)
C11 0.102(4) 0.061(3) 0.058(3) -0.003(2) 0.039(3) 0.010(3)
C12 0.062(3) 0.076(3) 0.042(2) 0.000(2) 0.0070(18) 0.012(2)
C13 0.052(2) 0.053(3) 0.070(3) -0.003(2) 0.009(2) -0.016(2)
C14 0.043(2) 0.073(3) 0.089(3) 0.004(3) 0.016(2) -0.010(2)
C15 0.067(3) 0.056(3) 0.051(2) -0.003(2) -0.002(2) 0.009(2)
C16 0.0503(19) 0.052(2) 0.0465(19) -0.0037(17) 0.0032(15) 0.0073(18)
C17 0.067(3) 0.099(4) 0.053(2) -0.020(2) 0.009(2) 0.013(3)
C18 0.092(4) 0.145(7) 0.107(5) -0.058(5) -0.005(4) 0.056(4)
C19 0.120(5) 0.213(11) 0.088(4) 0.006(6) 0.054(4) -0.050(7)
C20 0.085(3) 0.083(4) 0.050(2) -0.022(2) -0.002(2) 0.014(3)
C21 0.103(5) 0.080(4) 0.104(5) -0.006(3) -0.018(4) -0.031(3)
C22 0.068(3) 0.091(4) 0.071(3) 0.011(3) 0.008(2) -0.020(3)
C23 0.091(4) 0.064(3) 0.067(3) -0.004(2) -0.004(3) 0.019(3)
C24 0.102(4) 0.087(4) 0.057(3) -0.011(3) -0.016(3) 0.017(3)
C25 0.049(2) 0.048(2) 0.0444(19) 0.0073(16) 0.0076(16) -0.0006(17)
C26 0.054(2) 0.049(2) 0.0475(19) 0.0028(16) 0.0070(16) 0.0055(17)
C27 0.064(2) 0.050(2) 0.054(2) 0.0060(17) 0.0127(19) 0.0074(18)
C28 0.078(3) 0.059(3) 0.093(4) -0.009(2) 0.013(3) -0.019(2)
C29 0.072(3) 0.083(4) 0.089(4) 0.002(3) 0.027(3) 0.032(3)
C30 0.083(3) 0.065(3) 0.050(2) 0.015(2) 0.011(2) 0.015(2)
C31 0.094(4) 0.074(3) 0.063(3) -0.004(3) -0.016(3) -0.005(3)
C32 0.078(3) 0.053(3) 0.063(3) -0.006(2) -0.002(2) -0.011(2)
C33 0.075(3) 0.078(3) 0.054(2) 0.003(2) 0.025(2) 0.019(2)
C34 0.087(3) 0.097(4) 0.063(3) 0.012(3) 0.032(3) 0.014(3)

loop_
_atom_type_symbol
_atom_type_description
_atom_type_scat_dispersion_real
_atom_type_scat_dispersion_imag
_atom_type_scat_source
C C 0.0033 0.0016 'International Tables Vol C Tables 4.2.6.8 and 6.1.1.4'
H H 0.0000 0.0000 'International Tables Vol C Tables 4.2.6.8 and 6.1.1.4'
N N 0.0061 0.0033 'International Tables Vol C Tables 4.2.6.8 and 6.1.1.4'
O O 0.0106 0.0060 'International Tables Vol C Tables 4.2.6.8 and 6.1.1.4'
S S 0.1246 0.1234 'International Tables Vol C Tables 4.2.6.8 and 6.1.1.4'

loop_
_geom_angle_atom_site_label_1
_geom_angle_atom_site_label_2
_geom_angle_atom_site_label_3
_geom_angle
_geom_angle_site_symmetry_1
_geom_angle_site_symmetry_3
_geom_angle_publ_flag
O1 S1 O3 113.6(3) . . ?
O1 S1 O2 115.2(2) . . ?
O3 S1 O2 108.5(2) . . ?
O1 S1 C15 109.7(2) . . ?
O3 S1 C15 105.5(2) . . ?
O2 S1 C15 103.5(2) . . ?
O6 S2 O5 114.1(3) . . ?
O6 S2 O4 112.9(2) . . ?
O5 S2 O4 110.7(2) . . ?
O6 S2 C25 107.9(2) . . ?
O5 S2 C25 107.11(19) . . ?
O4 S2 C25 103.4(2) . . ?
C1 N1 C6 110.1(3) . . ?
C1 N1 C5 111.7(4) . . ?
C6 N1 C5 108.7(4) . . ?
C13 N2 C8 110.2(3) . . ?
C13 N2 C12 110.6(3) . . ?
C8 N2 C12 109.6(4) . . ?
N1 C1 C2 108.3(4) . . ?
C3 C2 C1 109.6(3) . . ?
C2 C3 C7 109.4(4) . . ?
C2 C3 C4 110.8(4) . . ?
C7 C3 C4 108.1(4) . . ?
C5 C4 C3 109.1(4) . . ?
N1 C5 C4 109.0(3) . . ?
N1 C6 C7 109.9(3) . . ?
C6 C7 C3 108.5(4) . . ?
N2 C8 C9 109.1(3) . . ?
C8 C9 C10 110.4(4) . . ?
C9 C10 C11 108.5(4) . . ?
C9 C10 C14 107.5(4) . . ?
C11 C10 C14 109.3(4) . . ?
C12 C11 C10 109.9(4) . . ?
N2 C12 C11 108.8(3) . . ?
N2 C13 C14 110.3(4) . . ?
C13 C14 C10 109.4(3) . . ?
C16 C15 S1 121.7(4) . . ?
C15 C16 C23 110.5(4) . . ?
C15 C16 C17 126.0(4) . . ?
C23 C16 C17 100.5(4) . . ?
C15 C16 C22 115.0(4) . . ?
C23 C16 C22 100.1(4) . . ?
C17 C16 C22 101.0(4) . . ?
C20 C17 C18 112.3(5) . . ?
C20 C17 C19 113.7(5) . . ?
C18 C17 C19 109.6(6) . . ?
C20 C17 C16 95.0(4) . . ?
C18 C17 C16 115.7(5) . . ?
C19 C17 C16 110.0(5) . . ?
C24 C20 C17 104.5(5) . . ?
C24 C20 C21 103.5(5) . . ?
C17 C20 C21 102.2(4) . . ?
C22 C21 C20 102.7(5) . . ?
C21 C22 C16 105.4(5) . . ?
O7 C23 C24 128.1(6) . . ?
O7 C23 C16 124.7(5) . . ?
C24 C23 C16 107.2(4) . . ?
C23 C24 C20 102.1(4) . . ?
C26 C25 S2 121.8(3) . . ?
C25 C26 C27 123.7(4) . . ?
C25 C26 C33 117.1(3) . . ?
C27 C26 C33 102.6(4) . . ?
C25 C26 C32 108.4(4) . . ?
C27 C26 C32 99.5(3) . . ?
C33 C26 C32 102.3(4) . . ?
C28 C27 C29 109.0(4) . . ?
C28 C27 C30 110.9(4) . . ?
C29 C27 C30 114.3(4) . . ?
C28 C27 C26 114.7(4) . . ?
C29 C27 C26 112.6(4) . . ?
C30 C27 C26 95.0(3) . . ?
C27 C30 C34 103.2(4) . . ?
C27 C30 C31 102.3(4) . . ?
C34 C30 C31 105.8(5) . . ?
C32 C31 C30 101.8(4) . . ?
O8 C32 C31 127.3(5) . . ?
O8 C32 C26 126.1(5) . . ?
C31 C32 C26 106.5(4) . . ?
C34 C33 C26 103.8(4) . . ?
C30 C34 C33 103.2(4) . . ?

loop_
_geom_bond_atom_site_label_1
_geom_bond_atom_site_label_2
_geom_bond_distance
_geom_bond_site_symmetry_2
_geom_bond_publ_flag
S1 O1 1.419(4) . ?
S1 O3 1.453(4) . ?
S1 O2 1.466(3) . ?
S1 C15 1.768(4) . ?
S2 O6 1.434(4) . ?
S2 O5 1.446(3) . ?
S2 O4 1.461(3) . ?
S2 C25 1.791(4) . ?
O7 C23 1.198(8) . ?
O8 C32 1.187(7) . ?
N1 C1 1.483(5) . ?
N1 C6 1.497(5) . ?
N1 C5 1.499(5) . ?
N2 C13 1.488(5) . ?
N2 C8 1.490(5) . ?
N2 C12 1.498(5) . ?
C1 C2 1.534(7) . ?
C2 C3 1.489(7) . ?
C3 C7 1.518(6) . ?
C3 C4 1.526(6) . ?
C4 C5 1.513(7) . ?
C6 C7 1.511(7) . ?
C8 C9 1.505(7) . ?
C9 C10 1.509(6) . ?
C10 C11 1.526(7) . ?
C10 C14 1.539(7) . ?
C11 C12 1.517(7) . ?
C13 C14 1.489(7) . ?
C15 C16 1.505(6) . ?
C16 C23 1.539(6) . ?
C16 C17 1.542(6) . ?
C16 C22 1.556(7) . ?
C17 C20 1.521(7) . ?
C17 C18 1.526(9) . ?
C17 C19 1.531(10) . ?
C20 C24 1.509(8) . ?
C20 C21 1.561(10) . ?
C21 C22 1.500(9) . ?
C23 C24 1.488(7) . ?
C25 C26 1.502(5) . ?
C26 C27 1.540(6) . ?
C26 C33 1.550(6) . ?
C26 C32 1.565(6) . ?
C27 C28 1.523(6) . ?
C27 C29 1.528(7) . ?
C27 C30 1.532(6) . ?
C30 C34 1.535(7) . ?
C30 C31 1.551(8) . ?
C31 C32 1.502(7) . ?
C33 C34 1.543(7) . ?
